data_4088507
loop_
_publ_author_name
'Fern\'andez-Moreira, Vanesa'
'C\'amara, J\'essica'
'Smirnova, Ekaterina S.'
'Koshevoy, Igor O.'
'Laguna, Antonio'
'Tunik, Sergey P.'
'Blanco, M. Carmen'
'Gimeno, M. Concepci\'on'

_publ_section_title
;
 Tuning the Energy Emission from Violet to Yellow with Bidentate Phosphine
 Gold(III) Complexes
;
_journal_issue 8
_journal_name_full Organometallics
_journal_page_first 1141
_journal_paper_doi 10.1021/acs.organomet.6b00135
_journal_volume 35
_journal_year 2016
_chemical_formula_sum 'C78 H32 Au2 F30 P2'
_chemical_formula_weight 1994.92
_space_group_IT_number 2
_space_group_name_Hall '-P 1'
_space_group_name_H-M_alt 'P -1'
_symmetry_cell_setting triclinic
_symmetry_space_group_name_H-M 'P -1'
_atom_sites_solution_hydrogens geom
_atom_sites_solution_primary direct
_atom_sites_solution_secondary difmap
_audit_creation_method SHELXL-97
_cell_angle_alpha 64.4280(10)
_cell_angle_beta 65.0590(10)
_cell_angle_gamma 87.8020(10)
_cell_formula_units_Z 2
_cell_length_a 13.1952(7)
_cell_length_b 13.3123(8)
_cell_length_c 13.7637(8)
_cell_measurement_reflns_used 9995
_cell_measurement_temperature 210(2)
_cell_measurement_theta_max 29.56
_cell_measurement_theta_min 2.65
_cell_volume 1946.75(19)
_computing_cell_refinement 'Bruker SAINT'
_computing_data_collection 'Bruker APEX2'
_computing_data_reduction 'Bruker SAINT'
_computing_molecular_graphics XP
_computing_publication_material XCIF
_computing_structure_refinement 'SHELXL-97 (Sheldrick, 2008)'
_computing_structure_solution 'SHELXS-97 (Sheldrick, 2008)'
_diffrn_ambient_temperature 210(2)
_diffrn_detector_area_resol_mean 8.02
_diffrn_measured_fraction_theta_full 1.000
_diffrn_measured_fraction_theta_max 1.000
_diffrn_measurement_device_type 'Bruker APEX-II CCD'
_diffrn_measurement_method '\f and \w scans'
_diffrn_radiation_monochromator graphite
_diffrn_radiation_source 'fine-focus sealed tube'
_diffrn_radiation_type MoK\a
_diffrn_radiation_wavelength 0.71073
_diffrn_reflns_av_R_equivalents 0.0279
_diffrn_reflns_av_sigmaI/netI 0.0488
_diffrn_reflns_limit_h_max 18
_diffrn_reflns_limit_h_min -17
_diffrn_reflns_limit_k_max 18
_diffrn_reflns_limit_k_min -18
_diffrn_reflns_limit_l_max 19
_diffrn_reflns_limit_l_min -17
_diffrn_reflns_number 26097
_diffrn_reflns_theta_full 30.00
_diffrn_reflns_theta_max 30.00
_diffrn_reflns_theta_min 1.72
_exptl_absorpt_coefficient_mu 3.992
_exptl_absorpt_correction_T_max 0.6992
_exptl_absorpt_correction_T_min 0.5873
_exptl_absorpt_correction_type multi-scan
_exptl_absorpt_process_details SADABS
_exptl_crystal_colour white
_exptl_crystal_density_diffrn 1.805
_exptl_crystal_density_method 'not measured'
_exptl_crystal_description prism
_exptl_crystal_F_000 1020
_exptl_crystal_size_max 0.30
_exptl_crystal_size_mid 0.15
_exptl_crystal_size_min 0.10
_refine_diff_density_max 2.139
_refine_diff_density_min -0.788
_refine_diff_density_rms 0.157
_refine_ls_extinction_method none
_refine_ls_goodness_of_fit_ref 1.119
_refine_ls_hydrogen_treatment mixed
_refine_ls_matrix_type full
_refine_ls_number_parameters 547
_refine_ls_number_reflns 11351
_refine_ls_number_restraints 3
_refine_ls_restrained_S_all 1.119
_refine_ls_R_factor_all 0.0439
_refine_ls_R_factor_gt 0.0343
_refine_ls_shift/su_max 0.000
_refine_ls_shift/su_mean 0.000
_refine_ls_structure_factor_coef Fsqd
_refine_ls_weighting_details 'calc w=1/[\s^2^(Fo^2^)+(0.0641P)^2^+0.0000P] where P=(Fo^2^+2Fc^2^)/3'
_refine_ls_weighting_scheme calc
_refine_ls_wR_factor_gt 0.1131
_refine_ls_wR_factor_ref 0.1161
_reflns_number_gt 9441
_reflns_number_total 11351
_reflns_threshold_expression >2sigma(I)
_cod_data_source_file om6b00135_si_005.cif
_cod_data_source_block ses_16_0m
_cod_original_sg_symbol_H-M P-1
_cod_database_code 4088507

loop_
_symmetry_equiv_pos_as_xyz
'x, y, z'
'-x, -y, -z'

loop_
_atom_site_label
_atom_site_type_symbol
_atom_site_fract_x
_atom_site_fract_y
_atom_site_fract_z
_atom_site_U_iso_or_equiv
_atom_site_adp_type
_atom_site_occupancy
_atom_site_symmetry_multiplicity
_atom_site_calc_flag
_atom_site_refinement_flags
_atom_site_disorder_group
Au1 Au 0.325010(15) 0.234163(14) 0.760831(14) 0.02566(6) Uani 1 1 d . .
P1 P 0.19935(10) 0.24038(10) 0.67602(10) 0.0255(2) Uani 1 1 d . .
F1 F 0.2245(3) 0.2637(3) 1.0035(3) 0.0485(8) Uani 1 1 d . .
F2 F 0.1376(4) 0.4306(4) 1.0514(4) 0.0746(13) Uani 1 1 d . .
F3 F 0.1386(4) 0.6282(4) 0.8715(5) 0.0786(14) Uani 1 1 d . .
F4 F 0.2341(4) 0.6587(3) 0.6416(4) 0.0715(12) Uani 1 1 d . .
F5 F 0.3233(3) 0.4920(3) 0.5917(3) 0.0539(9) Uani 1 1 d . .
F6 F 0.5601(3) 0.3848(3) 0.6366(3) 0.0530(9) Uani 1 1 d . .
F7 F 0.7233(4) 0.3868(4) 0.7048(5) 0.0789(13) Uani 1 1 d . .
F8 F 0.6946(4) 0.2314(5) 0.9262(5) 0.0934(16) Uani 1 1 d . .
F9 F 0.5003(4) 0.0754(4) 1.0793(4) 0.0808(14) Uani 1 1 d . .
F10 F 0.3385(3) 0.0730(3) 1.0102(3) 0.0553(9) Uani 1 1 d . .
F11 F 0.5457(3) 0.2106(3) 0.5582(3) 0.0565(9) Uani 1 1 d . .
F12 F 0.6137(4) 0.0339(5) 0.5195(4) 0.0908(16) Uani 1 1 d . .
F13 F 0.4859(6) -0.1757(5) 0.6736(6) 0.110(2) Uani 1 1 d . .
F14 F 0.2894(5) -0.2067(3) 0.8672(5) 0.0863(15) Uani 1 1 d . .
F15 F 0.2212(3) -0.0298(3) 0.9102(3) 0.0532(9) Uani 1 1 d . .
C1 C 0.2765(4) 0.2978(4) 0.5135(4) 0.0280(9) Uani 1 1 d . .
C2 C 0.3882(4) 0.3541(4) 0.4505(4) 0.0292(9) Uani 1 1 d . .
H2 H 0.4260 0.3608 0.4918 0.035 Uiso 1 1 calc R .
C3 C 0.4428(4) 0.4000(4) 0.3264(4) 0.0309(10) Uani 1 1 d . .
H3 H 0.5180 0.4362 0.2847 0.037 Uiso 1 1 calc R .
C4 C 0.3870(4) 0.3931(4) 0.2618(4) 0.0295(9) Uani 1 1 d . .
C5 C 0.2756(4) 0.3349(4) 0.3270(4) 0.0330(10) Uani 1 1 d . .
H5 H 0.2376 0.3282 0.2859 0.040 Uiso 1 1 calc R .
C6 C 0.2210(4) 0.2876(4) 0.4499(4) 0.0336(10) Uani 1 1 d . .
H6 H 0.1468 0.2485 0.4916 0.040 Uiso 1 1 calc R .
C7 C 0.4453(4) 0.4479(4) 0.1271(4) 0.0322(10) Uani 1 1 d . .
C8A C 0.5247(8) 0.5468(8) 0.0594(7) 0.0369(19) Uani 0.60 1 d P 1
H8A H 0.5418 0.5797 0.0994 0.044 Uiso 0.60 1 calc PR 1
C9A C 0.4210(8) 0.4018(7) 0.0645(7) 0.0376(19) Uani 0.60 1 d P 1
H9A H 0.3678 0.3359 0.1066 0.045 Uiso 0.60 1 calc PR 1
C8B C 0.5588(10) 0.4425(12) 0.0638(11) 0.038(3) Uani 0.40 1 d P 2
H8B H 0.5992 0.4037 0.1057 0.045 Uiso 0.40 1 calc PR 2
C9B C 0.3884(11) 0.5051(12) 0.0612(10) 0.037(3) Uani 0.40 1 d P 2
H9B H 0.3126 0.5088 0.1018 0.045 Uiso 0.40 1 calc PR 2
C10 C 0.1244(4) 0.1021(4) 0.7270(4) 0.0300(9) Uani 1 1 d . .
C11 C 0.1804(5) 0.0366(4) 0.6706(5) 0.0355(11) Uani 1 1 d . .
H11 H 0.2521 0.0661 0.6050 0.043 Uiso 1 1 calc R .
C12 C 0.1289(5) -0.0721(5) 0.7127(6) 0.0472(14) Uani 1 1 d . .
H12 H 0.1663 -0.1159 0.6759 0.057 Uiso 1 1 calc R .
C13 C 0.0229(6) -0.1155(6) 0.8084(7) 0.0577(17) Uani 1 1 d . .
H13 H -0.0113 -0.1887 0.8362 0.069 Uiso 1 1 calc R .
C14 C -0.0333(5) -0.0512(5) 0.8637(6) 0.0560(16) Uani 1 1 d . .
H14 H -0.1051 -0.0812 0.9288 0.067 Uiso 1 1 calc R .
C15 C 0.0169(5) 0.0582(5) 0.8226(5) 0.0423(12) Uani 1 1 d . .
H15 H -0.0217 0.1019 0.8592 0.051 Uiso 1 1 calc R .
C16 C 0.0938(4) 0.3281(4) 0.7071(4) 0.0320(10) Uani 1 1 d . .
C17 C 0.0249(5) 0.3054(5) 0.8267(5) 0.0392(11) Uani 1 1 d . .
H17 H 0.0314 0.2438 0.8891 0.047 Uiso 1 1 calc R .
C18 C -0.0521(6) 0.3735(7) 0.8522(7) 0.0589(18) Uani 1 1 d . .
H18 H -0.0990 0.3579 0.9317 0.071 Uiso 1 1 calc R .
C19 C -0.0591(7) 0.4689(8) 0.7549(8) 0.074(2) Uani 1 1 d . .
H19 H -0.1092 0.5173 0.7705 0.089 Uiso 1 1 calc R .
C20 C 0.0054(7) 0.4879(7) 0.6434(7) 0.070(2) Uani 1 1 d . .
H20 H -0.0017 0.5489 0.5811 0.084 Uiso 1 1 calc R .
C21 C 0.0838(6) 0.4203(5) 0.6153(6) 0.0496(15) Uani 1 1 d . .
H21 H 0.1293 0.4368 0.5353 0.060 Uiso 1 1 calc R .
C22 C 0.2746(4) 0.3700(4) 0.7953(4) 0.0295(9) Uani 1 1 d . .
C23 C 0.2280(5) 0.3609(4) 0.9100(5) 0.0361(11) Uani 1 1 d . .
C24 C 0.1836(5) 0.4466(5) 0.9367(5) 0.0480(14) Uani 1 1 d . .
C25 C 0.1849(6) 0.5471(5) 0.8464(7) 0.0516(15) Uani 1 1 d . .
C26 C 0.2329(5) 0.5616(5) 0.7293(6) 0.0460(14) Uani 1 1 d . .
C27 C 0.2769(5) 0.4741(4) 0.7072(5) 0.0363(11) Uani 1 1 d . .
C28 C 0.4444(4) 0.2299(4) 0.8214(5) 0.0326(10) Uani 1 1 d . .
C29 C 0.5432(5) 0.3073(4) 0.7468(5) 0.0376(11) Uani 1 1 d . .
C30 C 0.6274(5) 0.3097(6) 0.7804(7) 0.0527(15) Uani 1 1 d . .
C31 C 0.6113(6) 0.2303(6) 0.8940(7) 0.0593(17) Uani 1 1 d . .
C32 C 0.5134(6) 0.1516(6) 0.9706(6) 0.0525(15) Uani 1 1 d . .
C33 C 0.4330(5) 0.1524(5) 0.9323(5) 0.0399(12) Uani 1 1 d . .
C34 C 0.3802(4) 0.0969(4) 0.7343(5) 0.0314(10) Uani 1 1 d . .
C35 C 0.3199(5) -0.0114(4) 0.8129(5) 0.0399(12) Uani 1 1 d . .
C36 C 0.3523(7) -0.1041(5) 0.7939(7) 0.0576(18) Uani 1 1 d . .
C37 C 0.4539(8) -0.0865(7) 0.6931(8) 0.067(2) Uani 1 1 d . .
C38 C 0.5168(6) 0.0181(7) 0.6163(7) 0.0583(18) Uani 1 1 d . .
C39 C 0.4799(5) 0.1085(5) 0.6372(5) 0.0420(12) Uani 1 1 d . .
C40 C 0.7473(18) 0.1213(17) 0.663(2) 0.095(6) Uiso 0.50 1 d P .
H40B H 0.7332 0.1655 0.5938 0.114 Uiso 0.50 1 calc PR .
H40A H 0.6786 0.1077 0.7352 0.114 Uiso 0.50 1 calc PR .
O1 O 0.9501(7) 0.1602(7) 0.4662(7) 0.106(2) Uiso 1 1 d D .
Cl1 Cl 0.7861(10) -0.0314(10) 0.6657(10) 0.198(4) Uiso 0.50 1 d P .
Cl2 Cl 0.8719(8) 0.2071(8) 0.6537(9) 0.161(3) Uiso 0.50 1 d P .
H1A H 0.9511(19) 0.0900(16) 0.5383(17) -0.032(4) Uiso 1 1 d D .
H1B H 1.029(6) 0.160(7) 0.397(3) 0.17(5) Uiso 1 1 d D .

loop_
_atom_site_aniso_label
_atom_site_aniso_U_11
_atom_site_aniso_U_22
_atom_site_aniso_U_33
_atom_site_aniso_U_23
_atom_site_aniso_U_13
_atom_site_aniso_U_12
Au1 0.02809(10) 0.02716(9) 0.01981(9) -0.01057(6) -0.00929(7) 0.00431(6)
P1 0.0275(6) 0.0288(5) 0.0170(5) -0.0099(4) -0.0077(4) 0.0040(4)
F1 0.061(2) 0.0459(18) 0.0283(16) -0.0154(14) -0.0131(15) 0.0053(16)
F2 0.099(3) 0.078(3) 0.054(2) -0.050(2) -0.020(2) 0.018(2)
F3 0.101(4) 0.057(2) 0.092(3) -0.054(3) -0.036(3) 0.031(2)
F4 0.092(3) 0.0361(18) 0.071(3) -0.0165(18) -0.033(2) 0.0201(19)
F5 0.072(2) 0.0449(18) 0.0302(17) -0.0120(14) -0.0163(17) 0.0126(17)
F6 0.058(2) 0.0436(18) 0.0384(18) -0.0072(15) -0.0157(17) -0.0092(16)
F7 0.051(2) 0.070(3) 0.099(4) -0.024(3) -0.032(2) -0.013(2)
F8 0.080(3) 0.111(4) 0.118(4) -0.043(3) -0.078(3) 0.013(3)
F9 0.095(3) 0.083(3) 0.067(3) -0.010(2) -0.063(3) 0.012(3)
F10 0.052(2) 0.054(2) 0.0381(18) -0.0014(15) -0.0208(17) -0.0054(16)
F11 0.0385(19) 0.069(2) 0.046(2) -0.0261(19) -0.0054(16) 0.0077(17)
F12 0.081(3) 0.139(5) 0.081(3) -0.082(3) -0.031(3) 0.062(3)
F13 0.176(6) 0.084(3) 0.143(5) -0.090(4) -0.101(5) 0.088(4)
F14 0.139(5) 0.0329(19) 0.096(4) -0.019(2) -0.072(3) 0.015(2)
F15 0.057(2) 0.0452(18) 0.0378(18) -0.0075(15) -0.0160(17) -0.0024(16)
C1 0.031(2) 0.031(2) 0.0166(19) -0.0102(17) -0.0069(18) 0.0049(18)
C2 0.031(2) 0.033(2) 0.023(2) -0.0128(18) -0.0110(19) 0.0050(18)
C3 0.029(2) 0.034(2) 0.020(2) -0.0099(18) -0.0058(18) 0.0011(18)
C4 0.035(2) 0.032(2) 0.018(2) -0.0112(17) -0.0086(19) 0.0073(19)
C5 0.035(3) 0.043(3) 0.020(2) -0.0137(19) -0.013(2) 0.002(2)
C6 0.029(2) 0.043(3) 0.024(2) -0.014(2) -0.009(2) 0.000(2)
C7 0.036(3) 0.034(2) 0.020(2) -0.0107(18) -0.008(2) 0.005(2)
C8A 0.042(5) 0.045(5) 0.024(4) -0.019(4) -0.012(4) -0.002(4)
C9A 0.046(5) 0.038(4) 0.023(4) -0.012(3) -0.011(4) -0.006(4)
C8B 0.025(6) 0.054(8) 0.025(6) -0.011(5) -0.011(5) 0.012(5)
C9B 0.029(6) 0.053(8) 0.019(5) -0.014(5) -0.005(5) 0.011(5)
C10 0.031(2) 0.032(2) 0.024(2) -0.0099(18) -0.0113(19) 0.0027(18)
C11 0.037(3) 0.037(2) 0.033(3) -0.019(2) -0.013(2) 0.004(2)
C12 0.050(3) 0.041(3) 0.052(4) -0.027(3) -0.018(3) 0.007(3)
C13 0.051(4) 0.044(3) 0.067(4) -0.027(3) -0.015(3) -0.007(3)
C14 0.041(3) 0.047(3) 0.055(4) -0.020(3) -0.003(3) -0.008(3)
C15 0.034(3) 0.039(3) 0.042(3) -0.020(2) -0.006(2) 0.001(2)
C16 0.032(2) 0.038(2) 0.030(2) -0.019(2) -0.014(2) 0.010(2)
C17 0.036(3) 0.049(3) 0.036(3) -0.026(2) -0.012(2) 0.008(2)
C18 0.053(4) 0.081(5) 0.058(4) -0.051(4) -0.018(3) 0.021(3)
C19 0.081(5) 0.095(6) 0.086(6) -0.064(5) -0.051(5) 0.063(5)
C20 0.101(6) 0.081(5) 0.074(5) -0.051(4) -0.064(5) 0.061(5)
C21 0.068(4) 0.055(3) 0.045(3) -0.030(3) -0.036(3) 0.031(3)
C22 0.028(2) 0.031(2) 0.030(2) -0.0162(19) -0.012(2) 0.0029(18)
C23 0.041(3) 0.036(2) 0.028(2) -0.016(2) -0.011(2) 0.002(2)
C24 0.053(4) 0.052(3) 0.040(3) -0.031(3) -0.012(3) 0.006(3)
C25 0.055(4) 0.042(3) 0.064(4) -0.035(3) -0.021(3) 0.010(3)
C26 0.050(3) 0.030(2) 0.052(3) -0.016(2) -0.020(3) 0.007(2)
C27 0.039(3) 0.035(2) 0.033(3) -0.016(2) -0.013(2) 0.003(2)
C28 0.034(3) 0.032(2) 0.035(3) -0.018(2) -0.016(2) 0.0086(19)
C29 0.039(3) 0.035(2) 0.038(3) -0.016(2) -0.017(2) 0.003(2)
C30 0.038(3) 0.053(3) 0.067(4) -0.028(3) -0.023(3) 0.003(3)
C31 0.058(4) 0.068(4) 0.075(5) -0.034(4) -0.048(4) 0.017(3)
C32 0.056(4) 0.055(4) 0.052(4) -0.017(3) -0.038(3) 0.012(3)
C33 0.041(3) 0.040(3) 0.035(3) -0.012(2) -0.019(2) 0.005(2)
C34 0.036(3) 0.032(2) 0.033(2) -0.018(2) -0.019(2) 0.012(2)
C35 0.051(3) 0.035(3) 0.042(3) -0.017(2) -0.029(3) 0.013(2)
C36 0.092(5) 0.037(3) 0.072(5) -0.026(3) -0.060(4) 0.023(3)
C37 0.100(6) 0.069(5) 0.085(5) -0.060(5) -0.066(5) 0.057(5)
C38 0.061(4) 0.081(5) 0.064(4) -0.054(4) -0.036(4) 0.041(4)
C39 0.040(3) 0.052(3) 0.045(3) -0.030(3) -0.022(3) 0.018(3)

loop_
_atom_type_symbol
_atom_type_description
_atom_type_scat_dispersion_real
_atom_type_scat_dispersion_imag
_atom_type_scat_source
C C 0.0033 0.0016 'International Tables Vol C Tables 4.2.6.8 and 6.1.1.4'
Au Au -2.0133 8.8022 'International Tables Vol C Tables 4.2.6.8 and 6.1.1.4'
F F 0.0171 0.0103 'International Tables Vol C Tables 4.2.6.8 and 6.1.1.4'
P P 0.1023 0.0942 'International Tables Vol C Tables 4.2.6.8 and 6.1.1.4'
H H 0.0000 0.0000 'International Tables Vol C Tables 4.2.6.8 and 6.1.1.4'
Cl Cl 0.1484 0.1585 'International Tables Vol C Tables 4.2.6.8 and 6.1.1.4'
O O 0.0106 0.0060 'International Tables Vol C Tables 4.2.6.8 and 6.1.1.4'

loop_
_geom_angle_atom_site_label_1
_geom_angle_atom_site_label_2
_geom_angle_atom_site_label_3
_geom_angle
_geom_angle_site_symmetry_1
_geom_angle_site_symmetry_3
C28 Au1 C34 87.32(19) . .
C28 Au1 C22 88.98(19) . .
C34 Au1 C22 176.10(18) . .
C28 Au1 P1 175.34(14) . .
C34 Au1 P1 90.11(14) . .
C22 Au1 P1 93.67(14) . .
C1 P1 C16 107.1(2) . .
C1 P1 C10 104.8(2) . .
C16 P1 C10 107.6(2) . .
C1 P1 Au1 110.92(16) . .
C16 P1 Au1 112.34(17) . .
C10 P1 Au1 113.61(16) . .
C2 C1 C6 119.4(4) . .
C2 C1 P1 121.4(4) . .
C6 C1 P1 119.1(4) . .
C3 C2 C1 119.6(4) . .
C3 C2 H2 120.2 . .
C1 C2 H2 120.2 . .
C2 C3 C4 121.3(4) . .
C2 C3 H3 119.3 . .
C4 C3 H3 119.3 . .
C5 C4 C3 118.0(4) . .
C5 C4 C7 121.2(4) . .
C3 C4 C7 120.8(4) . .
C6 C5 C4 121.4(4) . .
C6 C5 H5 119.3 . .
C4 C5 H5 119.3 . .
C5 C6 C1 120.2(5) . .
C5 C6 H6 119.9 . .
C1 C6 H6 119.9 . .
C9B C7 C8A 86.2(7) . .
C9B C7 C9A 61.5(7) . .
C8A C7 C9A 117.2(6) . .
C9B C7 C8B 117.8(7) . .
C8A C7 C8B 61.7(7) . .
C9A C7 C8B 86.7(8) . .
C9B C7 C4 120.9(6) . .
C8A C7 C4 121.8(5) . .
C9A C7 C4 121.0(5) . .
C8B C7 C4 121.3(6) . .
C9A C8A C7 122.4(7) 2_665 .
C9A C8A H8A 118.8 2_665 .
C7 C8A H8A 118.8 . .
C8A C9A C7 120.3(7) 2_665 .
C8A C9A H9A 119.8 2_665 .
C7 C9A H9A 119.8 . .
C9B C8B C7 120.3(10) 2_665 .
C9B C8B H8B 119.8 2_665 .
C7 C8B H8B 119.8 . .
C7 C9B C8B 121.8(10) . 2_665
C7 C9B H9B 119.1 . .
C8B C9B H9B 119.1 2_665 .
C15 C10 C11 119.6(5) . .
C15 C10 P1 122.1(4) . .
C11 C10 P1 118.3(4) . .
C12 C11 C10 119.7(5) . .
C12 C11 H11 120.1 . .
C10 C11 H11 120.1 . .
C13 C12 C11 120.4(6) . .
C13 C12 H12 119.8 . .
C11 C12 H12 119.8 . .
C12 C13 C14 120.3(6) . .
C12 C13 H13 119.9 . .
C14 C13 H13 119.9 . .
C13 C14 C15 120.2(6) . .
C13 C14 H14 119.9 . .
C15 C14 H14 119.9 . .
C10 C15 C14 119.8(5) . .
C10 C15 H15 120.1 . .
C14 C15 H15 120.1 . .
C21 C16 C17 119.2(5) . .
C21 C16 P1 121.6(4) . .
C17 C16 P1 119.2(4) . .
C18 C17 C16 120.2(6) . .
C18 C17 H17 119.9 . .
C16 C17 H17 119.9 . .
C17 C18 C19 119.0(6) . .
C17 C18 H18 120.5 . .
C19 C18 H18 120.5 . .
C20 C19 C18 119.7(6) . .
C20 C19 H19 120.1 . .
C18 C19 H19 120.1 . .
C19 C20 C21 122.3(7) . .
C19 C20 H20 118.8 . .
C21 C20 H20 118.8 . .
C16 C21 C20 119.5(6) . .
C16 C21 H21 120.3 . .
C20 C21 H21 120.3 . .
C23 C22 C27 114.4(4) . .
C23 C22 Au1 122.5(4) . .
C27 C22 Au1 122.9(4) . .
F1 C23 C24 116.7(5) . .
F1 C23 C22 119.8(4) . .
C24 C23 C22 123.5(5) . .
F2 C24 C25 120.3(5) . .
F2 C24 C23 120.0(6) . .
C25 C24 C23 119.7(5) . .
F3 C25 C24 120.3(6) . .
F3 C25 C26 120.5(6) . .
C24 C25 C26 119.2(5) . .
F4 C26 C27 121.7(6) . .
F4 C26 C25 119.5(5) . .
C27 C26 C25 118.8(5) . .
F5 C27 C26 116.9(5) . .
F5 C27 C22 118.8(5) . .
C26 C27 C22 124.3(5) . .
C33 C28 C29 116.8(5) . .
C33 C28 Au1 124.2(4) . .
C29 C28 Au1 119.1(4) . .
F6 C29 C28 119.7(5) . .
F6 C29 C30 117.7(5) . .
C28 C29 C30 122.6(5) . .
F7 C30 C29 121.0(6) . .
F7 C30 C31 120.5(6) . .
C29 C30 C31 118.5(6) . .
F8 C31 C32 121.3(6) . .
F8 C31 C30 118.5(7) . .
C32 C31 C30 120.2(6) . .
F9 C32 C31 119.1(6) . .
F9 C32 C33 122.0(6) . .
C31 C32 C33 118.9(6) . .
F10 C33 C28 120.1(5) . .
F10 C33 C32 116.8(5) . .
C28 C33 C32 123.0(5) . .
C39 C34 C35 116.3(5) . .
C39 C34 Au1 121.8(4) . .
C35 C34 Au1 121.9(4) . .
F15 C35 C34 119.9(5) . .
F15 C35 C36 117.0(5) . .
C34 C35 C36 123.0(6) . .
F14 C36 C35 122.0(7) . .
F14 C36 C37 120.2(6) . .
C35 C36 C37 117.8(6) . .
F13 C37 C38 121.1(8) . .
F13 C37 C36 118.2(8) . .
C38 C37 C36 120.6(6) . .
F12 C38 C37 120.0(6) . .
F12 C38 C39 120.4(7) . .
C37 C38 C39 119.6(6) . .
F11 C39 C34 120.2(5) . .
F11 C39 C38 117.2(6) . .
C34 C39 C38 122.6(6) . .
Cl2 C40 Cl1 111.1(11) . .
Cl2 C40 H40B 109.4 . .
Cl1 C40 H40B 109.4 . .
Cl2 C40 H40A 109.4 . .
Cl1 C40 H40A 109.4 . .
H40B C40 H40A 108.0 . .
H1A O1 H1B 98(2) . .

loop_
_geom_bond_atom_site_label_1
_geom_bond_atom_site_label_2
_geom_bond_distance
_geom_bond_site_symmetry_2
Au1 C28 2.059(5) .
Au1 C34 2.062(5) .
Au1 C22 2.078(5) .
Au1 P1 2.3785(12) .
P1 C1 1.813(4) .
P1 C16 1.814(5) .
P1 C10 1.816(5) .
F1 C23 1.361(6) .
F2 C24 1.349(7) .
F3 C25 1.324(7) .
F4 C26 1.329(7) .
F5 C27 1.351(6) .
F6 C29 1.340(6) .
F7 C30 1.344(7) .
F8 C31 1.350(7) .
F9 C32 1.335(7) .
F10 C33 1.347(6) .
F11 C39 1.343(7) .
F12 C38 1.341(8) .
F13 C37 1.343(7) .
F14 C36 1.329(8) .
F15 C35 1.349(7) .
C1 C2 1.390(7) .
C1 C6 1.404(7) .
C2 C3 1.381(6) .
C2 H2 0.9300 .
C3 C4 1.402(7) .
C3 H3 0.9300 .
C4 C5 1.394(7) .
C4 C7 1.495(6) .
C5 C6 1.365(6) .
C5 H5 0.9300 .
C6 H6 0.9300 .
C7 C9B 1.378(13) .
C7 C8A 1.387(10) .
C7 C9A 1.387(9) .
C7 C8B 1.397(13) .
C8A C9A 1.375(11) 2_665
C8A H8A 0.9300 .
C9A C8A 1.375(11) 2_665
C9A H9A 0.9300 .
C8B C9B 1.386(16) 2_665
C8B H8B 0.9300 .
C9B C8B 1.386(16) 2_665
C9B H9B 0.9300 .
C10 C15 1.382(7) .
C10 C11 1.400(7) .
C11 C12 1.383(8) .
C11 H11 0.9300 .
C12 C13 1.370(9) .
C12 H12 0.9300 .
C13 C14 1.379(9) .
C13 H13 0.9300 .
C14 C15 1.388(8) .
C14 H14 0.9300 .
C15 H15 0.9300 .
C16 C21 1.383(7) .
C16 C17 1.398(7) .
C17 C18 1.372(8) .
C17 H17 0.9300 .
C18 C19 1.429(11) .
C18 H18 0.9300 .
C19 C20 1.313(11) .
C19 H19 0.9300 .
C20 C21 1.386(9) .
C20 H20 0.9300 .
C21 H21 0.9300 .
C22 C23 1.381(7) .
C22 C27 1.383(7) .
C23 C24 1.381(8) .
C24 C25 1.373(9) .
C25 C26 1.383(9) .
C26 C27 1.376(8) .
C28 C33 1.369(7) .
C28 C29 1.370(7) .
C29 C30 1.377(8) .
C30 C31 1.385(10) .
C31 C32 1.371(10) .
C32 C33 1.367(8) .
C34 C39 1.376(8) .
C34 C35 1.378(7) .
C35 C36 1.385(8) .
C36 C37 1.397(11) .
C37 C38 1.349(12) .
C38 C39 1.380(8) .
C40 Cl2 1.97(2) .
C40 Cl1 2.06(2) .
C40 H40B 0.9700 .
C40 H40A 0.9700 .
O1 H1A 1.033(15) .
O1 H1B 1.08(2) .
